data_4103136
loop_
_publ_author_name
'Zhiwei Zuo'
'Weiqing Xie'
'Dawei Ma'

_publ_section_title
;
 Total Synthesis and Absolute Stereochemical Assignment of (-)-Communesin
 F
;
_journal_name_full 'Journal of the American Chemical Society'
_journal_page_first 13226
_journal_page_last 13228
_journal_paper_doi 10.1021/ja106739g
_journal_volume 132
_journal_year 2010
_chemical_absolute_configuration ad
_chemical_formula_sum 'C35 H38 Br N3 O4'
_chemical_formula_weight 644.59
_chemical_name_systematic
; 
 ? 
;
_space_group_IT_number 4
_symmetry_cell_setting monoclinic
_symmetry_space_group_name_Hall 'P 2yb'
_symmetry_space_group_name_H-M 'P 1 21 1'
_atom_sites_solution_hydrogens geom
_atom_sites_solution_primary direct
_atom_sites_solution_secondary difmap
_audit_creation_method SHELXL-97
_cell_angle_alpha 90.00
_cell_angle_beta 92.2730(10)
_cell_angle_gamma 90.00
_cell_formula_units_Z 4
_cell_length_a 8.1081(5)
_cell_length_b 20.4720(13)
_cell_length_c 19.2978(13)
_cell_measurement_reflns_used 2657
_cell_measurement_temperature 293(2)
_cell_measurement_theta_max 36.414
_cell_measurement_theta_min 4.505
_cell_volume 3200.7(4)
_computing_cell_refinement 'Bruker SMART'
_computing_data_collection 'Bruker SMART'
_computing_data_reduction 'Bruker SHELXTL'
_computing_molecular_graphics 'Bruker SHELXTL'
_computing_publication_material 'Bruker SHELXTL'
_computing_structure_refinement 'SHELXL-97 (Sheldrick, 1997)'
_computing_structure_solution 'SHELXS-97 (Sheldrick, 1990)'
_diffrn_ambient_temperature 293(2)
_diffrn_measured_fraction_theta_full 0.998
_diffrn_measured_fraction_theta_max 0.998
_diffrn_measurement_device_type 'CCD area detector'
_diffrn_measurement_method 'phi and omega scans'
_diffrn_radiation_monochromator graphite
_diffrn_radiation_source 'fine-focus sealed tube'
_diffrn_radiation_type MoK\a
_diffrn_radiation_wavelength 0.71073
_diffrn_reflns_av_R_equivalents 0.0750
_diffrn_reflns_av_sigmaI/netI 0.1600
_diffrn_reflns_limit_h_max 9
_diffrn_reflns_limit_h_min -7
_diffrn_reflns_limit_k_max 24
_diffrn_reflns_limit_k_min -23
_diffrn_reflns_limit_l_max 22
_diffrn_reflns_limit_l_min -23
_diffrn_reflns_number 17040
_diffrn_reflns_theta_full 25.50
_diffrn_reflns_theta_max 25.50
_diffrn_reflns_theta_min 1.99
_exptl_absorpt_coefficient_mu 1.327
_exptl_absorpt_correction_T_max 1.00000
_exptl_absorpt_correction_T_min 0.70393
_exptl_absorpt_correction_type empirical
_exptl_absorpt_process_details sadabs
_exptl_crystal_colour colorless
_exptl_crystal_density_diffrn 1.338
_exptl_crystal_density_method 'not measured'
_exptl_crystal_description prismatic
_exptl_crystal_F_000 1344
_exptl_crystal_size_max 0.368
_exptl_crystal_size_mid 0.322
_exptl_crystal_size_min 0.257
_refine_diff_density_max 0.446
_refine_diff_density_min -0.285
_refine_diff_density_rms 0.052
_refine_ls_abs_structure_details 'Flack H D (1983), Acta Cryst. A39, 876-881'
_refine_ls_abs_structure_Flack -0.005(8)
_refine_ls_extinction_method none
_refine_ls_goodness_of_fit_ref 0.742
_refine_ls_hydrogen_treatment constr
_refine_ls_matrix_type full
_refine_ls_number_parameters 817
_refine_ls_number_reflns 11545
_refine_ls_number_restraints 116
_refine_ls_restrained_S_all 0.780
_refine_ls_R_factor_all 0.1061
_refine_ls_R_factor_gt 0.0535
_refine_ls_shift/su_max 0.028
_refine_ls_shift/su_mean 0.004
_refine_ls_structure_factor_coef Fsqd
_refine_ls_weighting_details 'calc w=1/[\s^2^(Fo^2^)+(0.0382P)^2^+0.0000P] where P=(Fo^2^+2Fc^2^)/3'
_refine_ls_weighting_scheme calc
_refine_ls_wR_factor_gt 0.1023
_refine_ls_wR_factor_ref 0.1131
_reflns_number_gt 5391
_reflns_number_total 11545
_reflns_threshold_expression >2sigma(I)
_cod_data_source_file ja106739g_si_002.cif
_cod_data_source_block cd201370
_cod_database_code 4103136

loop_
_symmetry_equiv_pos_as_xyz
'x, y, z'
'-x, y+1/2, -z'

loop_
_atom_site_label
_atom_site_type_symbol
_atom_site_fract_x
_atom_site_fract_y
_atom_site_fract_z
_atom_site_U_iso_or_equiv
_atom_site_adp_type
_atom_site_occupancy
_atom_site_symmetry_multiplicity
_atom_site_calc_flag
_atom_site_refinement_flags
_atom_site_disorder_assembly
_atom_site_disorder_group
Br1 Br 0.45793(9) 0.35848(3) 0.87084(4) 0.0734(2) Uani 1 1 d . . .
Br2 Br 0.87721(10) 0.06199(3) 0.36297(4) 0.0745(2) Uani 1 1 d . . .
N1 N 0.2308(7) 0.1219(3) 0.9605(3) 0.0583(15) Uani 1 1 d . . .
N2 N 0.4899(6) 0.1484(3) 1.0209(3) 0.0658(16) Uani 1 1 d . . .
N3 N 0.5237(6) 0.2317(2) 0.7677(2) 0.0434(12) Uani 1 1 d . . .
N4 N 0.6350(13) 0.2998(4) 0.3148(3) 0.110(3) Uani 1 1 d . . .
N5 N 0.9044(8) 0.2943(3) 0.2625(3) 0.0796(19) Uani 1 1 d . . .
N6 N 0.9699(6) 0.1687(3) 0.4900(2) 0.0486(13) Uani 1 1 d . . .
O1 O 0.2544(5) 0.2551(2) 0.7443(2) 0.0570(12) Uani 1 1 d . . .
O2 O 0.6098(7) 0.1554(3) 0.6489(3) 0.0957(17) Uani 1 1 d . . .
H2 H 0.6567 0.1374 0.6172 0.144 Uiso 1 1 calc R . .
O3 O 0.2663(7) 0.0134(2) 0.9776(3) 0.0990(19) Uani 1 1 d . . .
O4 O 0.0125(6) 0.0576(2) 0.9728(2) 0.0694(12) Uani 1 1 d . . .
O5 O 0.7068(5) 0.14145(19) 0.5099(2) 0.0568(12) Uani 1 1 d . . .
O6 O 1.0956(7) 0.2242(4) 0.6135(3) 0.112(2) Uani 1 1 d . . .
H6 H 1.1535 0.2396 0.6453 0.168 Uiso 1 1 calc R . .
O7 O 0.7138(16) 0.4188(5) 0.3092(6) 0.095(4) Uani 0.50 1 d PD A 1
O8 O 0.4578(17) 0.3786(7) 0.3123(7) 0.061(4) Uani 0.50 1 d P A 1
O7' O 0.3536(12) 0.3390(5) 0.2977(5) 0.072(3) Uani 0.50 1 d PD B 2
O8' O 0.581(2) 0.3985(7) 0.3100(8) 0.047(4) Uani 0.50 1 d P B 2
C1 C 0.1331(7) 0.1780(3) 0.9465(3) 0.0483(16) Uani 1 1 d . . .
C2 C 0.0127(9) 0.1993(4) 0.9898(4) 0.066(2) Uani 1 1 d . . .
H2A H -0.0095 0.1749 1.0290 0.079 Uiso 1 1 calc R . .
C3 C -0.0737(8) 0.2547(4) 0.9769(4) 0.0589(18) Uani 1 1 d . . .
H3 H -0.1558 0.2672 1.0065 0.071 Uiso 1 1 calc R . .
C4 C -0.0412(8) 0.2924(3) 0.9208(4) 0.0607(19) Uani 1 1 d . . .
H4 H -0.0998 0.3309 0.9128 0.073 Uiso 1 1 calc R . .
C5 C 0.0814(7) 0.2732(3) 0.8749(3) 0.0516(17) Uani 1 1 d . . .
H5 H 0.1035 0.2988 0.8365 0.062 Uiso 1 1 calc R . .
C6 C 0.1681(7) 0.2161(3) 0.8876(3) 0.0457(16) Uani 1 1 d . . .
C7 C 0.3157(7) 0.1925(3) 0.8483(3) 0.0405(15) Uani 1 1 d . . .
C8 C 0.4535(7) 0.1855(3) 0.9052(3) 0.0442(16) Uani 1 1 d . . .
C9 C 0.4088(8) 0.1283(3) 0.9555(3) 0.0513(17) Uani 1 1 d . . .
H9 H 0.4562 0.0871 0.9397 0.062 Uiso 1 1 calc R . .
C10 C 0.5007(7) 0.2157(4) 1.0237(3) 0.0568(18) Uani 1 1 d . . .
C11 C 0.4775(7) 0.2441(3) 0.9578(3) 0.0478(17) Uani 1 1 d . . .
C12 C 0.4866(8) 0.3101(3) 0.9530(4) 0.0573(19) Uani 1 1 d . . .
C13 C 0.5197(9) 0.3487(5) 1.0121(5) 0.090(3) Uani 1 1 d . . .
H13 H 0.5285 0.3938 1.0081 0.108 Uiso 1 1 calc R . .
C14 C 0.5386(12) 0.3196(6) 1.0753(6) 0.114(4) Uani 1 1 d . . .
H14 H 0.5572 0.3454 1.1145 0.137 Uiso 1 1 calc R . .
C15 C 0.5311(10) 0.2541(5) 1.0823(4) 0.090(3) Uani 1 1 d . . .
H15 H 0.5459 0.2348 1.1258 0.108 Uiso 1 1 calc R . .
C16 C 0.3608(8) 0.2333(3) 0.7835(3) 0.0461(16) Uani 1 1 d . . .
C17 C 0.6578(7) 0.2192(3) 0.8197(3) 0.0505(16) Uani 1 1 d . . .
H17A H 0.6836 0.2595 0.8442 0.061 Uiso 1 1 calc R . .
H17B H 0.7556 0.2058 0.7961 0.061 Uiso 1 1 calc R . .
C18 C 0.6154(7) 0.1674(3) 0.8715(3) 0.0479(16) Uani 1 1 d . . .
H18A H 0.7034 0.1638 0.9069 0.058 Uiso 1 1 calc R . .
H18B H 0.6036 0.1255 0.8484 0.058 Uiso 1 1 calc R . .
C19 C 0.5709(8) 0.2607(3) 0.7015(3) 0.0489(17) Uani 1 1 d . . .
H19 H 0.4696 0.2638 0.6723 0.059 Uiso 1 1 calc R . .
C20 C 0.6349(10) 0.3290(4) 0.7107(3) 0.065(2) Uani 1 1 d . . .
C21 C 0.7996(11) 0.3428(4) 0.7269(4) 0.101(3) Uani 1 1 d . . .
H21 H 0.8753 0.3087 0.7304 0.121 Uiso 1 1 calc R . .
C22 C 0.8545(15) 0.4073(6) 0.7381(6) 0.148(5) Uani 1 1 d . . .
H22 H 0.9648 0.4169 0.7486 0.177 Uiso 1 1 calc R . .
C23 C 0.735(2) 0.4558(7) 0.7326(7) 0.161(6) Uani 1 1 d . . .
H23 H 0.7670 0.4988 0.7412 0.193 Uiso 1 1 calc R . .
C24 C 0.5769(17) 0.4435(5) 0.7155(6) 0.127(4) Uani 1 1 d . . .
H24 H 0.5010 0.4775 0.7119 0.153 Uiso 1 1 calc R . .
C25 C 0.5273(11) 0.3806(4) 0.7035(4) 0.091(3) Uani 1 1 d . . .
H25 H 0.4178 0.3725 0.6900 0.109 Uiso 1 1 calc R . .
C26 C 0.6868(8) 0.2160(4) 0.6639(3) 0.071(2) Uani 1 1 d . . .
H26A H 0.7183 0.2365 0.6211 0.085 Uiso 1 1 calc R . .
H26B H 0.7862 0.2088 0.6926 0.085 Uiso 1 1 calc R . .
C27 C 0.4596(9) 0.1092(4) 1.0838(3) 0.097(3) Uani 1 1 d . . .
H27A H 0.5454 0.1175 1.1184 0.145 Uiso 1 1 calc R . .
H27B H 0.4590 0.0636 1.0720 0.145 Uiso 1 1 calc R . .
H27C H 0.3548 0.1210 1.1016 0.145 Uiso 1 1 calc R . .
C28 C 0.1733(9) 0.0591(4) 0.9712(3) 0.0615(17) Uani 1 1 d . . .
C29 C -0.0690(9) -0.0056(4) 0.9898(5) 0.075(2) Uani 1 1 d . . .
C30 C -0.0302(11) -0.0569(4) 0.9380(5) 0.110(3) Uani 1 1 d . . .
H30A H -0.0635 -0.0422 0.8924 0.166 Uiso 1 1 calc R . .
H30B H -0.0886 -0.0963 0.9484 0.166 Uiso 1 1 calc R . .
H30C H 0.0863 -0.0654 0.9400 0.166 Uiso 1 1 calc R . .
C31 C -0.2487(11) 0.0151(4) 0.9828(6) 0.131(3) Uani 1 1 d U . .
H31A H -0.2763 0.0256 0.9353 0.196 Uiso 1 1 calc R . .
H31B H -0.2657 0.0528 1.0113 0.196 Uiso 1 1 calc R . .
H31C H -0.3176 -0.0200 0.9975 0.196 Uiso 1 1 calc R . .
C32 C -0.0170(12) -0.0252(4) 1.0613(5) 0.116(3) Uani 1 1 d . . .
H32A H -0.0838 -0.0610 1.0757 0.174 Uiso 1 1 calc R . .
H32B H -0.0302 0.0111 1.0921 0.174 Uiso 1 1 calc R . .
H32C H 0.0968 -0.0383 1.0624 0.174 Uiso 1 1 calc R . .
C33 C 0.2756(7) 0.1246(3) 0.8115(3) 0.0542(18) Uani 1 1 d . . .
H33A H 0.3531 0.1176 0.7752 0.065 Uiso 1 1 calc R . .
H33B H 0.2910 0.0898 0.8452 0.065 Uiso 1 1 calc R . .
C34 C 0.1049(10) 0.1211(4) 0.7807(4) 0.083(3) Uani 1 1 d D . .
H34 H 0.0677 0.1589 0.7586 0.100 Uiso 1 1 calc R . .
C35 C 0.0051(13) 0.0756(6) 0.7801(5) 0.151(4) Uani 1 1 d DU . .
H35A H 0.0336 0.0361 0.8013 0.182 Uiso 1 1 calc R . .
H35B H -0.0986 0.0807 0.7585 0.182 Uiso 1 1 calc R . .
C36 C 0.5501(11) 0.2404(6) 0.3218(4) 0.088(3) Uani 1 1 d U . .
C37 C 0.4169(12) 0.2251(6) 0.2718(5) 0.113(3) Uani 1 1 d U . .
H37 H 0.3820 0.2526 0.2358 0.136 Uiso 1 1 calc R A .
C38 C 0.3501(12) 0.1660(7) 0.2841(6) 0.132(4) Uani 1 1 d U . .
H38 H 0.2663 0.1536 0.2526 0.158 Uiso 1 1 calc R . .
C39 C 0.3849(12) 0.1225(6) 0.3343(6) 0.122(4) Uani 1 1 d U . .
H39 H 0.3274 0.0833 0.3371 0.146 Uiso 1 1 calc R A .
C40 C 0.5118(9) 0.1387(4) 0.3823(4) 0.083(3) Uani 1 1 d . . .
H40 H 0.5408 0.1107 0.4186 0.100 Uiso 1 1 calc R . .
C41 C 0.5943(8) 0.1981(4) 0.3745(3) 0.0558(19) Uani 1 1 d . . .
C42 C 0.7452(7) 0.2188(3) 0.4190(3) 0.0396(15) Uani 1 1 d . . .
C43 C 0.8742(7) 0.2376(3) 0.3648(3) 0.0452(16) Uani 1 1 d . . .
C44 C 0.8167(13) 0.2993(3) 0.3254(4) 0.081(3) Uani 1 1 d . . .
H44 H 0.8528 0.3384 0.3512 0.098 Uiso 1 1 calc R . .
C45 C 0.9156(8) 0.2311(3) 0.2442(3) 0.0586(18) Uani 1 1 d . A .
C46 C 0.8951(7) 0.1904(3) 0.3025(3) 0.0410(15) Uani 1 1 d . A .
C47 C 0.9007(7) 0.1246(3) 0.2921(3) 0.0458(16) Uani 1 1 d . . .
C48 C 0.9229(8) 0.0987(3) 0.2272(4) 0.065(2) Uani 1 1 d . . .
H48 H 0.9199 0.0536 0.2210 0.078 Uiso 1 1 calc R . .
C49 C 0.9496(10) 0.1389(4) 0.1715(4) 0.076(2) Uani 1 1 d . . .
H49 H 0.9722 0.1210 0.1287 0.092 Uiso 1 1 calc R A .
C50 C 0.9428(9) 0.2050(4) 0.1794(4) 0.077(2) Uani 1 1 d . A .
H50 H 0.9563 0.2324 0.1415 0.093 Uiso 1 1 calc R . .
C51 C 0.8090(8) 0.1709(3) 0.4746(3) 0.0432(15) Uani 1 1 d . . .
C52 C 1.0939(7) 0.1913(4) 0.4427(3) 0.065(2) Uani 1 1 d . . .
H52A H 1.1184 0.1563 0.4108 0.078 Uiso 1 1 calc R A .
H52B H 1.1946 0.2016 0.4692 0.078 Uiso 1 1 calc R . .
C53 C 1.0390(8) 0.2503(3) 0.4020(3) 0.064(2) Uani 1 1 d . . .
H53A H 1.1207 0.2609 0.3684 0.077 Uiso 1 1 calc R . .
H53B H 1.0293 0.2873 0.4331 0.077 Uiso 1 1 calc R . .
C54 C 1.0279(9) 0.1286(4) 0.5503(3) 0.070(2) Uani 1 1 d . . .
H54 H 0.9337 0.1210 0.5795 0.084 Uiso 1 1 calc R A .
C55 C 1.0893(10) 0.0634(3) 0.5269(3) 0.104(3) Uani 1 1 d G . .
C56 C 0.9755(7) 0.0126(4) 0.5242(3) 0.128(4) Uani 1 1 d GU . .
H56 H 0.8707 0.0187 0.5409 0.154 Uiso 1 1 calc R A .
C57 C 1.0186(11) -0.0475(3) 0.4966(4) 0.169(5) Uani 1 1 d GU A .
H57 H 0.9425 -0.0815 0.4949 0.203 Uiso 1 1 calc R . .
C58 C 1.1753(12) -0.0567(3) 0.4716(3) 0.145(4) Uani 1 1 d GU . .
H58 H 1.2041 -0.0969 0.4531 0.174 Uiso 1 1 calc R A .
C59 C 1.2890(8) -0.0059(4) 0.4742(3) 0.155(4) Uani 1 1 d GU A .
H59 H 1.3939 -0.0120 0.4575 0.186 Uiso 1 1 calc R . .
C60 C 1.2460(8) 0.0542(4) 0.5019(3) 0.116(3) Uani 1 1 d GU . .
H60 H 1.3221 0.0882 0.5036 0.140 Uiso 1 1 calc R A .
C61 C 1.1605(9) 0.1636(5) 0.5936(4) 0.101(3) Uani 1 1 d . . .
H61A H 1.1914 0.1379 0.6343 0.122 Uiso 1 1 calc R . .
H61B H 1.2578 0.1701 0.5668 0.122 Uiso 1 1 calc R . .
C62 C 0.9074(14) 0.3464(4) 0.2110(5) 0.152(4) Uani 1 1 d U . .
H62A H 0.9790 0.3341 0.1747 0.227 Uiso 1 1 calc R . .
H62B H 0.9473 0.3858 0.2326 0.227 Uiso 1 1 calc RD . .
H62C H 0.7978 0.3534 0.1917 0.227 Uiso 1 1 calc R . .
C63 C 0.7018(9) 0.2798(3) 0.4666(3) 0.0591(19) Uani 1 1 d . . .
H63A H 0.7853 0.2835 0.5038 0.071 Uiso 1 1 calc R A .
H63B H 0.7059 0.3193 0.4390 0.071 Uiso 1 1 calc R . .
C64 C 0.5335(9) 0.2750(4) 0.4979(4) 0.073(2) Uani 1 1 d . . .
H64 H 0.5049 0.2350 0.5169 0.087 Uiso 1 1 calc R . .
C65 C 0.4276(11) 0.3210(4) 0.5005(4) 0.115(3) Uani 1 1 d . . .
H65A H 0.4510 0.3618 0.4821 0.138 Uiso 1 1 calc R A .
H65B H 0.3271 0.3136 0.5207 0.138 Uiso 1 1 calc R . .
C68 C 0.4228(11) 0.4696(4) 0.2319(5) 0.119(3) Uani 1 1 d DU . .
H68A H 0.3886 0.5145 0.2304 0.179 Uiso 1 1 calc R C 1
H68B H 0.3686 0.4462 0.1944 0.179 Uiso 1 1 calc R C 1
H68C H 0.5402 0.4672 0.2274 0.179 Uiso 1 1 calc R C 1
H68D H 0.4319 0.5134 0.2146 0.179 Uiso 1 1 d R C 2
H68E H 0.4774 0.4401 0.2016 0.179 Uiso 1 1 d R C 2
H68F H 0.3084 0.4579 0.2336 0.179 Uiso 1 1 d R C 2
C69 C 0.4047(12) 0.4799(5) 0.3591(6) 0.122(4) Uani 1 1 d DU . .
H69D H 0.4033 0.5262 0.3671 0.228 Uiso 1 1 d R D 2
H69E H 0.2941 0.4647 0.3496 0.228 Uiso 1 1 d R D 2
H69F H 0.4506 0.4582 0.3995 0.228 Uiso 1 1 d R D 2
C66 C 0.624(3) 0.3720(9) 0.3111(16) 0.062(9) Uani 0.50 1 d PD A 1
C67 C 0.378(2) 0.4399(8) 0.2996(8) 0.089(5) Uani 0.50 1 d PDU A 1
C70 C 0.1980(19) 0.4207(9) 0.3110(10) 0.115(6) Uani 0.50 1 d PDU A 1
H70A H 0.1818 0.4161 0.3598 0.172 Uiso 0.50 1 calc PR A 1
H70B H 0.1740 0.3800 0.2881 0.172 Uiso 0.50 1 calc PR A 1
H70C H 0.1258 0.4540 0.2922 0.172 Uiso 0.50 1 calc PR A 1
C66' C 0.498(2) 0.3423(9) 0.3082(9) 0.045(5) Uani 0.50 1 d PD B 2
C67' C 0.5059(19) 0.4622(7) 0.3020(7) 0.060(4) Uani 0.50 1 d PU B 2
C70' C 0.6435(17) 0.5099(6) 0.3152(7) 0.071(4) Uani 0.50 1 d PU B 2
H70D H 0.6932 0.5024 0.3605 0.106 Uiso 0.50 1 calc PR B 2
H70E H 0.6007 0.5536 0.3127 0.106 Uiso 0.50 1 calc PR B 2
H70F H 0.7249 0.5043 0.2809 0.106 Uiso 0.50 1 calc PR B 2

loop_
_atom_site_aniso_label
_atom_site_aniso_U_11
_atom_site_aniso_U_22
_atom_site_aniso_U_33
_atom_site_aniso_U_23
_atom_site_aniso_U_13
_atom_site_aniso_U_12
Br1 0.0810(5) 0.0579(4) 0.0809(6) -0.0053(4) -0.0004(4) -0.0004(4)
Br2 0.1120(6) 0.0523(4) 0.0614(5) 0.0076(4) 0.0302(4) 0.0125(4)
N1 0.052(4) 0.062(4) 0.061(4) 0.022(3) 0.007(3) 0.001(3)
N2 0.056(4) 0.098(5) 0.043(4) 0.019(4) 0.006(3) 0.002(3)
N3 0.043(3) 0.054(3) 0.033(3) 0.005(3) 0.005(3) -0.002(3)
N4 0.168(9) 0.115(7) 0.047(4) 0.019(4) 0.008(5) 0.104(7)
N5 0.149(6) 0.050(4) 0.042(4) 0.027(3) 0.016(4) -0.010(4)
N6 0.035(3) 0.081(4) 0.029(3) 0.006(3) 0.001(2) 0.005(3)
O1 0.038(3) 0.081(3) 0.051(3) 0.012(2) -0.008(2) 0.005(2)
O2 0.126(5) 0.087(4) 0.078(4) -0.020(3) 0.045(3) -0.024(4)
O3 0.075(4) 0.070(3) 0.153(6) 0.037(4) 0.023(3) 0.013(3)
O4 0.057(3) 0.066(3) 0.086(4) 0.017(3) 0.011(2) -0.001(3)
O5 0.061(3) 0.062(3) 0.049(3) -0.003(2) 0.026(2) -0.010(2)
O6 0.081(4) 0.198(6) 0.057(4) -0.015(4) -0.017(3) 0.022(4)
O7 0.085(10) 0.038(7) 0.161(12) 0.024(7) -0.011(8) -0.002(6)
O8 0.047(9) 0.018(6) 0.118(10) 0.009(6) -0.009(7) 0.002(9)
O7' 0.039(6) 0.043(6) 0.132(9) 0.014(6) -0.009(6) 0.002(5)
O8' 0.044(11) 0.018(8) 0.078(8) 0.005(7) -0.013(7) -0.008(8)
C1 0.031(4) 0.067(4) 0.048(4) 0.000(4) 0.006(3) -0.012(3)
C2 0.058(5) 0.086(6) 0.053(5) -0.003(4) 0.000(4) 0.007(4)
C3 0.042(4) 0.086(5) 0.050(5) -0.009(4) 0.014(3) -0.008(4)
C4 0.044(4) 0.059(4) 0.078(6) -0.005(4) -0.007(4) 0.001(4)
C5 0.039(4) 0.069(5) 0.047(4) -0.007(4) 0.000(3) -0.007(4)
C6 0.044(4) 0.053(4) 0.040(4) 0.005(3) -0.013(3) -0.007(3)
C7 0.034(3) 0.056(4) 0.032(3) -0.002(3) 0.012(3) -0.004(3)
C8 0.049(4) 0.057(4) 0.026(4) 0.009(3) 0.000(3) -0.005(3)
C9 0.050(4) 0.066(4) 0.038(4) 0.002(3) 0.005(3) 0.004(3)
C10 0.046(4) 0.085(5) 0.039(5) -0.011(4) 0.009(3) 0.010(4)
C11 0.034(4) 0.076(5) 0.034(4) -0.017(4) 0.007(3) 0.000(3)
C12 0.048(4) 0.054(4) 0.070(5) -0.015(4) 0.002(4) 0.006(4)
C13 0.099(6) 0.095(6) 0.076(6) -0.046(6) -0.011(5) 0.031(6)
C14 0.125(8) 0.137(9) 0.081(8) -0.076(8) -0.003(6) 0.016(7)
C15 0.090(6) 0.150(8) 0.029(5) -0.010(6) 0.004(4) -0.002(6)
C16 0.038(4) 0.057(4) 0.043(4) -0.005(3) 0.004(3) -0.005(3)
C17 0.038(4) 0.073(4) 0.040(4) -0.001(4) 0.000(3) 0.003(3)
C18 0.044(4) 0.053(4) 0.046(4) -0.004(3) 0.002(3) 0.006(3)
C19 0.046(4) 0.071(5) 0.030(4) 0.010(3) 0.002(3) -0.011(4)
C20 0.066(5) 0.074(5) 0.054(5) 0.013(4) 0.005(4) -0.018(5)
C21 0.091(7) 0.117(8) 0.092(6) 0.029(5) -0.012(5) -0.032(6)
C22 0.138(10) 0.136(10) 0.165(11) 0.054(9) -0.054(8) -0.089(9)
C23 0.180(15) 0.122(9) 0.177(14) 0.059(9) -0.047(11) -0.042(11)
C24 0.153(12) 0.086(8) 0.143(10) 0.024(7) 0.001(9) 0.001(8)
C25 0.098(7) 0.074(6) 0.101(7) 0.006(5) 0.006(5) -0.013(6)
C26 0.062(5) 0.116(6) 0.035(4) 0.011(4) 0.013(3) -0.004(5)
C27 0.092(6) 0.151(7) 0.046(5) 0.036(5) 0.000(4) -0.002(5)
C28 0.052(5) 0.066(5) 0.067(5) 0.016(4) 0.001(4) 0.013(5)
C29 0.064(5) 0.058(5) 0.104(7) 0.007(5) 0.027(5) -0.008(4)
C30 0.143(8) 0.085(6) 0.104(8) -0.023(6) 0.019(6) -0.026(6)
C31 0.103(6) 0.097(6) 0.194(8) 0.017(6) 0.033(6) -0.014(5)
C32 0.174(10) 0.082(6) 0.095(8) 0.012(6) 0.047(7) -0.014(6)
C33 0.052(5) 0.061(4) 0.050(4) -0.005(3) 0.002(3) -0.015(4)
C34 0.079(6) 0.102(6) 0.069(6) -0.030(5) 0.007(5) -0.032(5)
C35 0.138(7) 0.151(8) 0.162(8) 0.005(7) -0.031(6) -0.046(7)
C36 0.073(5) 0.142(7) 0.047(5) -0.010(5) 0.003(4) 0.052(5)
C37 0.095(6) 0.185(8) 0.060(5) -0.004(6) 0.004(5) 0.075(6)
C38 0.071(6) 0.218(9) 0.107(7) -0.061(7) 0.023(5) 0.017(7)
C39 0.087(6) 0.167(8) 0.116(7) -0.054(6) 0.045(6) -0.032(6)
C40 0.051(5) 0.127(7) 0.073(6) -0.064(5) 0.017(4) -0.023(5)
C41 0.047(4) 0.079(5) 0.042(4) -0.020(4) 0.001(3) 0.019(4)
C42 0.037(4) 0.043(3) 0.039(4) -0.002(3) -0.001(3) -0.002(3)
C43 0.052(4) 0.046(4) 0.036(4) 0.010(3) -0.006(3) -0.007(3)
C44 0.157(9) 0.040(4) 0.046(5) 0.008(4) -0.007(5) 0.008(5)
C45 0.078(5) 0.057(5) 0.040(4) 0.009(4) 0.000(4) -0.005(4)
C46 0.039(4) 0.052(4) 0.032(4) 0.005(3) 0.002(3) -0.005(3)
C47 0.051(4) 0.046(4) 0.041(4) -0.009(3) 0.004(3) 0.008(3)
C48 0.084(6) 0.056(4) 0.054(5) 0.001(4) 0.007(4) 0.009(4)
C49 0.115(7) 0.075(6) 0.038(5) -0.017(4) 0.005(4) 0.001(5)
C50 0.113(6) 0.082(6) 0.036(5) 0.005(4) -0.002(4) -0.007(5)
C51 0.040(4) 0.056(4) 0.034(4) 0.002(3) 0.002(3) -0.001(3)
C52 0.030(4) 0.128(6) 0.036(4) 0.005(4) 0.000(3) -0.009(4)
C53 0.068(5) 0.076(5) 0.049(5) 0.003(4) 0.009(4) -0.040(4)
C54 0.068(5) 0.109(6) 0.033(4) 0.017(4) 0.005(4) 0.037(5)
C55 0.111(7) 0.155(9) 0.046(5) 0.038(7) 0.014(5) 0.073(8)
C56 0.165(8) 0.104(6) 0.117(7) 0.022(6) 0.029(6) 0.046(6)
C57 0.220(9) 0.132(8) 0.158(8) 0.071(7) 0.028(7) 0.047(7)
C58 0.190(9) 0.107(7) 0.137(8) 0.035(6) 0.005(7) 0.080(7)
C59 0.172(8) 0.184(8) 0.109(7) 0.030(7) 0.011(6) 0.066(8)
C60 0.131(7) 0.133(7) 0.086(6) 0.014(6) 0.015(5) 0.061(6)
C61 0.066(6) 0.198(10) 0.040(5) 0.017(6) 0.007(4) 0.063(6)
C62 0.244(9) 0.099(6) 0.113(7) 0.014(6) 0.029(6) -0.018(6)
C63 0.091(6) 0.044(4) 0.043(4) -0.006(3) 0.004(4) 0.010(4)
C64 0.075(5) 0.089(6) 0.055(5) -0.020(4) 0.005(4) 0.021(5)
C65 0.113(8) 0.114(7) 0.118(8) -0.026(6) 0.002(6) 0.060(6)
C68 0.117(6) 0.102(6) 0.138(8) 0.014(6) -0.006(6) 0.019(5)
C69 0.127(8) 0.104(7) 0.145(9) 0.016(7) 0.012(7) 0.049(6)
C66 0.063(17) 0.020(14) 0.104(14) 0.017(12) 0.001(11) 0.015(14)
C67 0.094(9) 0.083(9) 0.089(9) -0.001(8) -0.005(8) 0.010(8)
C70 0.094(9) 0.117(9) 0.134(10) 0.000(8) 0.004(8) 0.025(8)
C66' 0.042(15) 0.022(9) 0.070(10) 0.019(8) -0.006(8) 0.007(9)
C67' 0.074(8) 0.064(8) 0.042(7) 0.003(6) 0.004(6) 0.015(7)
C70' 0.086(8) 0.054(7) 0.072(8) 0.009(6) -0.010(7) -0.016(6)

loop_
_atom_type_symbol
_atom_type_description
_atom_type_scat_dispersion_real
_atom_type_scat_dispersion_imag
_atom_type_scat_source
C C 0.0033 0.0016 'International Tables Vol C Tables 4.2.6.8 and 6.1.1.4'
H H 0.0000 0.0000 'International Tables Vol C Tables 4.2.6.8 and 6.1.1.4'
N N 0.0061 0.0033 'International Tables Vol C Tables 4.2.6.8 and 6.1.1.4'
O O 0.0106 0.0060 'International Tables Vol C Tables 4.2.6.8 and 6.1.1.4'
Br Br -0.2901 2.4595 'International Tables Vol C Tables 4.2.6.8 and 6.1.1.4'

loop_
_geom_angle_atom_site_label_1
_geom_angle_atom_site_label_2
_geom_angle_atom_site_label_3
_geom_angle
C28 N1 C1 126.3(5)
C28 N1 C9 115.7(5)
C1 N1 C9 117.6(5)
C10 N2 C9 110.0(5)
C10 N2 C27 121.4(6)
C9 N2 C27 118.1(6)
C16 N3 C17 123.1(5)
C16 N3 C19 118.0(5)
C17 N3 C19 116.8(5)
C36 N4 C66' 98.9(11)
C36 N4 C44 118.0(6)
C66' N4 C44 142.4(11)
C36 N4 C66 146.9(12)
C66' N4 C66 48.4(10)
C44 N4 C66 94.1(12)
C45 N5 C44 109.4(6)
C45 N5 C62 121.4(6)
C44 N5 C62 123.1(7)
C51 N6 C52 123.1(5)
C51 N6 C54 118.1(5)
C52 N6 C54 117.4(5)
C26 O2 H2 109.5
C28 O4 C29 118.4(6)
C61 O6 H6 109.5
C66 O8 C67 122.0(18)
C66' O8' C67' 124.8(17)
C2 C1 N1 123.0(6)
C2 C1 C6 118.7(6)
N1 C1 C6 118.2(6)
C3 C2 C1 121.9(7)
C3 C2 H2A 119.1
C1 C2 H2A 119.1
C2 C3 C4 120.4(7)
C2 C3 H3 119.8
C4 C3 H3 119.8
C3 C4 C5 120.2(6)
C3 C4 H4 119.9
C5 C4 H4 119.9
C6 C5 C4 119.3(7)
C6 C5 H5 120.4
C4 C5 H5 120.4
C5 C6 C1 119.5(6)
C5 C6 C7 125.8(6)
C1 C6 C7 114.3(5)
C6 C7 C8 103.7(5)
C6 C7 C16 116.4(5)
C8 C7 C16 115.7(5)
C6 C7 C33 110.5(5)
C8 C7 C33 111.6(5)
C16 C7 C33 99.2(4)
C18 C8 C7 109.2(5)
C18 C8 C9 107.6(5)
C7 C8 C9 109.3(5)
C18 C8 C11 111.7(5)
C7 C8 C11 117.1(5)
C9 C8 C11 101.1(5)
N1 C9 N2 112.4(5)
N1 C9 C8 111.1(5)
N2 C9 C8 102.5(5)
N1 C9 H9 110.2
N2 C9 H9 110.2
C8 C9 H9 110.2
N2 C10 C15 127.2(7)
N2 C10 C11 111.8(6)
C15 C10 C11 121.0(7)
C12 C11 C10 117.9(6)
C12 C11 C8 135.9(6)
C10 C11 C8 106.1(6)
C11 C12 C13 120.9(7)
C11 C12 Br1 125.3(5)
C13 C12 Br1 113.8(6)
C14 C13 C12 119.6(9)
C14 C13 H13 120.2
C12 C13 H13 120.2
C15 C14 C13 121.4(9)
C15 C14 H14 119.3
C13 C14 H14 119.3
C14 C15 C10 119.1(8)
C14 C15 H15 120.4
C10 C15 H15 120.4
O1 C16 N3 122.7(6)
O1 C16 C7 121.0(5)
N3 C16 C7 115.2(5)
N3 C17 C18 113.1(5)
N3 C17 H17A 109.0
C18 C17 H17A 109.0
N3 C17 H17B 109.0
C18 C17 H17B 109.0
H17A C17 H17B 107.8
C17 C18 C8 109.4(5)
C17 C18 H18A 109.8
C8 C18 H18A 109.8
C17 C18 H18B 109.8
C8 C18 H18B 109.8
H18A C18 H18B 108.2
N3 C19 C20 112.0(5)
N3 C19 C26 111.0(5)
C20 C19 C26 113.6(6)
N3 C19 H19 106.6
C20 C19 H19 106.6
C26 C19 H19 106.6
C25 C20 C21 117.9(7)
C25 C20 C19 119.3(7)
C21 C20 C19 122.8(8)
C20 C21 C22 121.4(9)
C20 C21 H21 119.3
C22 C21 H21 119.3
C23 C22 C21 116.5(11)
C23 C22 H22 121.8
C21 C22 H22 121.8
C24 C23 C22 122.9(13)
C24 C23 H23 118.6
C22 C23 H23 118.6
C23 C24 C25 119.5(12)
C23 C24 H24 120.2
C25 C24 H24 120.2
C24 C25 C20 121.8(9)
C24 C25 H25 119.1
C20 C25 H25 119.1
O2 C26 C19 110.5(6)
O2 C26 H26A 109.6
C19 C26 H26A 109.6
O2 C26 H26B 109.6
C19 C26 H26B 109.6
H26A C26 H26B 108.1
N2 C27 H27A 109.5
N2 C27 H27B 109.5
H27A C27 H27B 109.5
N2 C27 H27C 109.5
H27A C27 H27C 109.5
H27B C27 H27C 109.5
O3 C28 O4 126.9(7)
O3 C28 N1 121.5(6)
O4 C28 N1 111.5(6)
C32 C29 C30 111.9(7)
C32 C29 O4 109.0(6)
C30 C29 O4 110.9(6)
C32 C29 C31 113.2(8)
C30 C29 C31 111.4(8)
O4 C29 C31 99.8(6)
C29 C30 H30A 109.5
C29 C30 H30B 109.5
H30A C30 H30B 109.5
C29 C30 H30C 109.5
H30A C30 H30C 109.5
H30B C30 H30C 109.5
C29 C31 H31A 109.5
C29 C31 H31B 109.5
H31A C31 H31B 109.5
C29 C31 H31C 109.5
H31A C31 H31C 109.5
H31B C31 H31C 109.5
C29 C32 H32A 109.5
C29 C32 H32B 109.5
H32A C32 H32B 109.5
C29 C32 H32C 109.5
H32A C32 H32C 109.5
H32B C32 H32C 109.5
C34 C33 C7 113.1(5)
C34 C33 H33A 109.0
C7 C33 H33A 109.0
C34 C33 H33B 109.0
C7 C33 H33B 109.0
H33A C33 H33B 107.8
C35 C34 C33 129.9(10)
C35 C34 H34 115.1
C33 C34 H34 115.1
C34 C35 H35A 120.0
C34 C35 H35B 120.0
H35A C35 H35B 120.0
C41 C36 N4 120.3(8)
C41 C36 C37 121.3(10)
N4 C36 C37 118.4(10)
C38 C37 C36 111.7(11)
C38 C37 H37 124.1
C36 C37 H37 124.2
C39 C38 C37 130.5(12)
C39 C38 H38 114.7
C37 C38 H38 114.8
C38 C39 C40 116.7(11)
C38 C39 H39 121.7
C40 C39 H39 121.6
C39 C40 C41 118.6(9)
C39 C40 H40 120.7
C41 C40 H40 120.7
C36 C41 C40 121.1(8)
C36 C41 C42 114.9(7)
C40 C41 C42 123.8(7)
C41 C42 C51 117.3(5)
C41 C42 C43 103.6(5)
C51 C42 C43 114.4(5)
C41 C42 C63 110.5(5)
C51 C42 C63 100.0(5)
C43 C42 C63 111.2(5)
C53 C43 C44 109.7(6)
C53 C43 C42 109.1(5)
C44 C43 C42 109.7(6)
C53 C43 C46 110.6(5)
C44 C43 C46 99.6(5)
C42 C43 C46 117.6(5)
N5 C44 N4 114.0(6)
N5 C44 C43 102.0(6)
N4 C44 C43 110.8(6)
N5 C44 H44 109.9
N4 C44 H44 109.9
C43 C44 H44 109.9
N5 C45 C50 128.4(6)
N5 C45 C46 110.3(6)
C50 C45 C46 121.3(6)
C47 C46 C45 117.3(6)
C47 C46 C43 137.0(5)
C45 C46 C43 105.6(5)
C46 C47 C48 121.3(6)
C46 C47 Br2 123.9(5)
C48 C47 Br2 114.7(5)
C47 C48 C49 120.6(6)
C47 C48 H48 119.7
C49 C48 H48 119.7
C50 C49 C48 119.9(7)
C50 C49 H49 120.0
C48 C49 H49 120.0
C49 C50 C45 119.4(7)
C49 C50 H50 120.3
C45 C50 H50 120.3
O5 C51 N6 122.0(6)
O5 C51 C42 118.6(6)
N6 C51 C42 118.7(5)
N6 C52 C53 112.7(5)
N6 C52 H52A 109.1
C53 C52 H52A 109.1
N6 C52 H52B 109.1
C53 C52 H52B 109.1
H52A C52 H52B 107.8
C52 C53 C43 110.4(5)
C52 C53 H53A 109.6
C43 C53 H53A 109.6
C52 C53 H53B 109.6
C43 C53 H53B 109.6
H53A C53 H53B 108.1
N6 C54 C55 110.8(5)
N6 C54 C61 111.5(6)
C55 C54 C61 110.5(6)
N6 C54 H54 108.0
C55 C54 H54 108.0
C61 C54 H54 108.0
C56 C55 C60 120.0
C56 C55 C54 116.7(6)
C60 C55 C54 123.0(6)
C55 C56 C57 120.0
C55 C56 H56 120.0
C57 C56 H56 120.0
C58 C57 C56 120.0
C58 C57 H57 120.0
C56 C57 H57 120.0
C57 C58 C59 120.0
C57 C58 H58 120.0
C59 C58 H58 120.0
C60 C59 C58 120.0
C60 C59 H59 120.0
C58 C59 H59 120.0
C59 C60 C55 120.0
C59 C60 H60 120.0
C55 C60 H60 120.0
O6 C61 C54 107.7(6)
O6 C61 H61A 110.2
C54 C61 H61A 110.2
O6 C61 H61B 110.2
C54 C61 H61B 110.2
H61A C61 H61B 108.5
N5 C62 H62A 109.5
N5 C62 H62B 109.5
H62A C62 H62B 109.5
N5 C62 H62C 109.5
H62A C62 H62C 109.5
H62B C62 H62C 109.5
C64 C63 C42 113.6(5)
C64 C63 H63A 108.8
C42 C63 H63A 108.8
C64 C63 H63B 108.8
C42 C63 H63B 108.8
H63A C63 H63B 107.7
C65 C64 C63 125.8(8)
C65 C64 H64 117.1
C63 C64 H64 117.1
C64 C65 H65A 120.0
C64 C65 H65B 120.0
H65A C65 H65B 120.0
C67' C68 C67 44.5(8)
C67' C68 H68A 104.0
C67 C68 H68A 109.5
C67' C68 H68B 143.9
C67 C68 H68B 109.5
H68A C68 H68B 109.5
C67' C68 H68C 70.3
C67 C68 H68C 109.5
H68A C68 H68C 109.5
H68B C68 H68C 109.5
C67' C68 H68D 111.8
C67 C68 H68D 134.9
H68A C68 H68D 28.6
H68B C68 H68D 104.1
H68C C68 H68D 85.9
C67' C68 H68E 106.5
C67 C68 H68E 114.1
H68A C68 H68E 136.4
H68B C68 H68E 55.7
H68C C68 H68E 55.3
H68D C68 H68E 109.5
C67' C68 H68F 110.1
C67 C68 H68F 66.3
H68A C68 H68F 87.8
H68B C68 H68F 59.2
H68C C68 H68F 162.3
H68D C68 H68F 109.5
H68E C68 H68F 109.5
C67 C69 C67' 46.7(8)
C67 C69 H69A 109.5
C67' C69 H69A 134.8
C67 C69 H69B 109.5
C67' C69 H69B 64.0
H69A C69 H69B 109.5
C67 C69 H69C 109.5
C67' C69 H69C 114.8
H69A C69 H69C 109.5
H69B C69 H69C 109.5
C67 C69 H69D 134.2
C67' C69 H69D 112.3
H69A C69 H69D 51.4
H69B C69 H69D 59.0
H69C C69 H69D 116.2
C67 C69 H69E 63.0
C67' C69 H69E 109.2
H69A C69 H69E 58.6
H69B C69 H69E 157.5
H69C C69 H69E 93.0
H69D C69 H69E 109.5
C67 C69 H69F 115.6
C67' C69 H69F 106.8
H69A C69 H69F 118.3
H69B C69 H69F 93.0
H69C C69 H69F 16.5
H69D C69 H69F 109.5
H69E C69 H69F 109.5
O7 C66 O8 122(2)
O7 C66 N4 139(2)
O8 C66 N4 99.0(16)
C69 C67 O8 108.3(13)
C69 C67 C68 115.7(12)
O8 C67 C68 112.3(12)
C69 C67 C70 98.6(13)
O8 C67 C70 100.3(14)
C68 C67 C70 119.7(13)
C69 C67 H68F 128.1
O8 C67 H68F 122.8
C68 C67 H68F 38.2
C70 C67 H68F 81.5
C69 C67 H69E 41.0
O8 C67 H69E 117.6
C68 C67 H69E 129.6
C70 C67 H69E 58.0
H68F C67 H69E 111.3
C67 C70 H69E 52.7
H69E C70 H70A 68.5
H69E C70 H70B 155.5
H69E C70 H70C 93.6
O7' C66' O8' 123(2)
O7' C66' N4 138.7(19)
O8' C66' N4 97.9(14)
O8' C67' C69 113.2(12)
O8' C67' C70' 105.3(12)
C69 C67' C70' 98.6(12)
O8' C67' C68 111.1(12)
C69 C67' C68 114.5(12)
C70' C67' C68 113.2(11)
C67' C70' H70D 109.5
C67' C70' H70E 109.5
H70D C70' H70E 109.5
C67' C70' H70F 109.5
H70D C70' H70F 109.5
H70E C70' H70F 109.5

loop_
_geom_bond_atom_site_label_1
_geom_bond_atom_site_label_2
_geom_bond_distance
Br1 C12 1.876(7)
Br2 C47 1.889(6)
N1 C28 1.386(8)
N1 C1 1.416(8)
N1 C9 1.456(7)
N2 C10 1.380(8)
N2 C9 1.460(8)
N2 C27 1.483(8)
N3 C16 1.367(7)
N3 C17 1.472(7)
N3 C19 1.473(7)
N4 C36 1.406(11)
N4 C66' 1.411(19)
N4 C44 1.479(11)
N4 C66 1.48(2)
N5 C45 1.345(8)
N5 C44 1.436(9)
N5 C62 1.459(9)
N6 C51 1.327(7)
N6 C52 1.459(7)
N6 C54 1.485(7)
O1 C16 1.210(7)
O2 C26 1.413(8)
O2 H2 0.8200
O3 C28 1.204(7)
O4 C28 1.306(7)
O4 C29 1.495(8)
O5 C51 1.247(7)
O6 C61 1.407(9)
O6 H6 0.8200
O7 C66 1.205(18)
O8 C66 1.36(3)
O8 C67 1.43(2)
O7' C66' 1.184(16)
O8' C66' 1.33(2)
O8' C67' 1.44(2)
C1 C2 1.381(8)
C1 C6 1.416(8)
C2 C3 1.350(8)
C2 H2A 0.9300
C3 C4 1.364(9)
C3 H3 0.9300
C4 C5 1.413(9)
C4 H4 0.9300
C5 C6 1.381(8)
C5 H5 0.9300
C6 C7 1.521(8)
C7 C8 1.542(8)
C7 C16 1.559(8)
C7 C33 1.587(8)
C8 C18 1.533(7)
C8 C9 1.574(8)
C8 C11 1.578(8)
C9 H9 0.9800
C10 C15 1.391(10)
C10 C11 1.405(8)
C11 C12 1.357(8)
C12 C13 1.404(9)
C13 C14 1.360(12)
C13 H13 0.9300
C14 C15 1.351(12)
C14 H14 0.9300
C15 H15 0.9300
C17 C18 1.508(8)
C17 H17A 0.9700
C17 H17B 0.9700
C18 H18A 0.9700
C18 H18B 0.9700
C19 C20 1.500(9)
C19 C26 1.518(9)
C19 H19 0.9800
C20 C25 1.373(10)
C20 C21 1.389(10)
C21 C22 1.408(12)
C21 H21 0.9300
C22 C23 1.387(16)
C22 H22 0.9300
C23 C24 1.338(14)
C23 H23 0.9300
C24 C25 1.367(12)
C24 H24 0.9300
C25 H25 0.9300
C26 H26A 0.9700
C26 H26B 0.9700
C27 H27A 0.9600
C27 H27B 0.9600
C27 H27C 0.9600
C29 C32 1.483(10)
C29 C30 1.492(10)
C29 C31 1.518(11)
C30 H30A 0.9600
C30 H30B 0.9600
C30 H30C 0.9600
C31 H31A 0.9600
C31 H31B 0.9600
C31 H31C 0.9600
C32 H32A 0.9600
C32 H32B 0.9600
C32 H32C 0.9600
C33 C34 1.485(9)
C33 H33A 0.9700
C33 H33B 0.9700
C34 C35 1.234(10)
C34 H34 0.9300
C35 H35A 0.9300
C35 H35B 0.9300
C36 C41 1.372(11)
C36 C37 1.454(12)
C37 C38 1.351(14)
C37 H37 0.9300
C38 C39 1.338(14)
C38 H38 0.9300
C39 C40 1.397(12)
C39 H39 0.9300
C40 C41 1.398(9)
C40 H40 0.9300
C41 C42 1.528(8)
C42 C51 1.529(7)
C42 C43 1.556(8)
C42 C63 1.598(8)
C43 C53 1.514(8)
C43 C44 1.538(9)
C43 C46 1.558(8)
C44 H44 0.9800
C45 C50 1.386(9)
C45 C46 1.414(8)
C46 C47 1.364(8)
C47 C48 1.377(8)
C48 C49 1.378(9)
C48 H48 0.9300
C49 C50 1.362(9)
C49 H49 0.9300
C50 H50 0.9300
C52 C53 1.498(9)
C52 H52A 0.9700
C52 H52B 0.9700
C53 H53A 0.9700
C53 H53B 0.9700
C54 C55 1.499(8)
C54 C61 1.516(10)
C54 H54 0.9800
C55 C56 1.3900
C55 C60 1.3900
C56 C57 1.3900
C56 H56 0.9300
C57 C58 1.3900
C57 H57 0.9300
C58 C59 1.3900
C58 H58 0.9300
C59 C60 1.3900
C59 H59 0.9300
C60 H60 0.9300
C61 H61A 0.9700
C61 H61B 0.9700
C62 H62A 0.9600
C62 H62B 0.9600
C62 H62C 0.9600
C63 C64 1.517(9)
C63 H63A 0.9700
C63 H63B 0.9700
C64 C65 1.275(8)
C64 H64 0.9300
C65 H65A 0.9300
C65 H65B 0.9300
C68 C67' 1.496(15)
C68 C67 1.502(14)
C68 H68A 0.9600
C68 H68B 0.9600
C68 H68C 0.9600
C68 H68D 0.9600
C68 H68E 0.9600
C68 H68F 0.9600
C69 C67 1.420(14)
C69 C67' 1.445(16)
C69 H69A 0.9600
C69 H69B 0.9600
C69 H69C 0.9600
C69 H69D 0.9600
C69 H69E 0.9600
C69 H69F 0.9600
C67 C70 1.532(16)
C70 H70A 0.9600
C70 H70B 0.9600
C70 H70C 0.9600
C67' C70' 1.496(18)
C70' H70D 0.9600
C70' H70E 0.9600
C70' H70F 0.9600

loop_
_geom_hbond_atom_site_label_D
_geom_hbond_atom_site_label_H
_geom_hbond_atom_site_label_A
_geom_hbond_distance_DH
_geom_hbond_distance_HA
_geom_hbond_distance_DA
_geom_hbond_angle_DHA
_geom_hbond_site_symmetry_A
O2 H2 O5 0.82 2.13 2.840(6) 145.1 .
O6 H6 O1 0.82 2.07 2.858(6) 160.2 1_655

loop_
_geom_torsion_atom_site_label_1
_geom_torsion_atom_site_label_2
_geom_torsion_atom_site_label_3
_geom_torsion_atom_site_label_4
_geom_torsion
C28 N1 C1 C2 56.9(9)
C9 N1 C1 C2 -130.8(6)
C28 N1 C1 C6 -127.3(6)
C9 N1 C1 C6 45.0(8)
N1 C1 C2 C3 176.8(6)
C6 C1 C2 C3 1.0(10)
C1 C2 C3 C4 -1.6(10)
C2 C3 C4 C5 1.1(10)
C3 C4 C5 C6 -0.2(9)
C4 C5 C6 C1 -0.3(8)
C4 C5 C6 C7 -172.8(5)
C2 C1 C6 C5 -0.1(9)
N1 C1 C6 C5 -176.1(5)
C2 C1 C6 C7 173.2(5)
N1 C1 C6 C7 -2.8(8)
C5 C6 C7 C8 121.8(6)
C1 C6 C7 C8 -51.0(6)
C5 C6 C7 C16 -6.4(8)
C1 C6 C7 C16 -179.2(5)
C5 C6 C7 C33 -118.5(6)
C1 C6 C7 C33 68.6(6)
C6 C7 C8 C18 -175.2(5)
C16 C7 C8 C18 -46.6(6)
C33 C7 C8 C18 65.9(6)
C6 C7 C8 C9 67.3(6)
C16 C7 C8 C9 -164.1(5)
C33 C7 C8 C9 -51.6(6)
C6 C7 C8 C11 -46.9(6)
C16 C7 C8 C11 81.7(6)
C33 C7 C8 C11 -165.8(5)
C28 N1 C9 N2 -97.7(6)
C1 N1 C9 N2 89.2(7)
C28 N1 C9 C8 148.1(5)
C1 N1 C9 C8 -25.0(7)
C10 N2 C9 N1 -91.2(6)
C27 N2 C9 N1 54.1(8)
C10 N2 C9 C8 28.2(6)
C27 N2 C9 C8 173.5(6)
C18 C8 C9 N1 -149.4(5)
C7 C8 C9 N1 -30.8(7)
C11 C8 C9 N1 93.3(5)
C18 C8 C9 N2 90.3(5)
C7 C8 C9 N2 -151.1(5)
C11 C8 C9 N2 -27.0(6)
C9 N2 C10 C15 162.9(6)
C27 N2 C10 C15 18.9(10)
C9 N2 C10 C11 -17.4(7)
C27 N2 C10 C11 -161.3(5)
N2 C10 C11 C12 -179.4(6)
C15 C10 C11 C12 0.4(9)
N2 C10 C11 C8 -1.9(7)
C15 C10 C11 C8 177.9(6)
C18 C8 C11 C12 80.8(9)
C7 C8 C11 C12 -46.3(10)
C9 C8 C11 C12 -164.9(7)
C18 C8 C11 C10 -96.1(6)
C7 C8 C11 C10 136.9(5)
C9 C8 C11 C10 18.2(6)
C10 C11 C12 C13 0.6(9)
C8 C11 C12 C13 -176.0(6)
C10 C11 C12 Br1 -179.4(4)
C8 C11 C12 Br1 4.0(11)
C11 C12 C13 C14 -1.7(12)
Br1 C12 C13 C14 178.3(7)
C12 C13 C14 C15 1.9(14)
C13 C14 C15 C10 -1.0(14)
N2 C10 C15 C14 179.6(8)
C11 C10 C15 C14 -0.2(12)
C17 N3 C16 O1 166.0(6)
C19 N3 C16 O1 2.9(9)
C17 N3 C16 C7 -26.0(8)
C19 N3 C16 C7 170.9(5)
C6 C7 C16 O1 -39.9(8)
C8 C7 C16 O1 -162.0(6)
C33 C7 C16 O1 78.6(7)
C6 C7 C16 N3 151.9(5)
C8 C7 C16 N3 29.8(7)
C33 C7 C16 N3 -89.6(5)
C16 N3 C17 C18 39.6(8)
C19 N3 C17 C18 -157.1(5)
N3 C17 C18 C8 -54.3(6)
C7 C8 C18 C17 58.2(6)
C9 C8 C18 C17 176.8(5)
C11 C8 C18 C17 -73.0(6)
C16 N3 C19 C20 97.7(7)
C17 N3 C19 C20 -66.5(7)
C16 N3 C19 C26 -134.2(6)
C17 N3 C19 C26 61.7(7)
N3 C19 C20 C25 -92.0(8)
C26 C19 C20 C25 141.2(7)
N3 C19 C20 C21 87.4(8)
C26 C19 C20 C21 -39.4(9)
C25 C20 C21 C22 2.2(12)
C19 C20 C21 C22 -177.2(8)
C20 C21 C22 C23 0.5(16)
C21 C22 C23 C24 -2(2)
C22 C23 C24 C25 1(2)
C23 C24 C25 C20 2.2(17)
C21 C20 C25 C24 -3.6(13)
C19 C20 C25 C24 175.8(8)
N3 C19 C26 O2 60.6(7)
C20 C19 C26 O2 -172.1(6)
C29 O4 C28 O3 5.4(10)
C29 O4 C28 N1 -175.0(6)
C1 N1 C28 O3 174.2(7)
C9 N1 C28 O3 1.8(9)
C1 N1 C28 O4 -5.5(9)
C9 N1 C28 O4 -177.9(5)
C28 O4 C29 C32 63.2(8)
C28 O4 C29 C30 -60.5(9)
C28 O4 C29 C31 -178.0(6)
C6 C7 C33 C34 39.9(7)
C8 C7 C33 C34 154.6(6)
C16 C7 C33 C34 -82.9(6)
C7 C33 C34 C35 -139.4(10)
C66' N4 C36 C41 -130.9(10)
C44 N4 C36 C41 41.3(10)
C66 N4 C36 C41 -123(2)
C66' N4 C36 C37 49.8(11)
C44 N4 C36 C37 -138.0(7)
C66 N4 C36 C37 58(3)
C41 C36 C37 C38 -0.9(12)
N4 C36 C37 C38 178.4(8)
C36 C37 C38 C39 1.7(16)
C37 C38 C39 C40 -1.0(17)
C38 C39 C40 C41 -0.7(12)
N4 C36 C41 C40 -179.8(6)
C37 C36 C41 C40 -0.5(11)
N4 C36 C41 C42 -4.0(10)
C37 C36 C41 C42 175.3(6)
C39 C40 C41 C36 1.4(10)
C39 C40 C41 C42 -174.1(6)
C36 C41 C42 C51 -175.1(6)
C40 C41 C42 C51 0.7(9)
C36 C41 C42 C43 -48.0(7)
C40 C41 C42 C43 127.7(6)
C36 C41 C42 C63 71.2(7)
C40 C41 C42 C63 -113.1(6)
C41 C42 C43 C53 -172.2(5)
C51 C42 C43 C53 -43.4(7)
C63 C42 C43 C53 69.0(6)
C41 C42 C43 C44 67.5(6)
C51 C42 C43 C44 -163.6(5)
C63 C42 C43 C44 -51.2(7)
C41 C42 C43 C46 -45.3(7)
C51 C42 C43 C46 83.6(6)
C63 C42 C43 C46 -164.0(5)
C45 N5 C44 N4 -84.2(8)
C62 N5 C44 N4 68.6(10)
C45 N5 C44 C43 35.4(8)
C62 N5 C44 C43 -171.9(7)
C36 N4 C44 N5 96.4(8)
C66' N4 C44 N5 -96.2(15)
C66 N4 C44 N5 -92.1(13)
C36 N4 C44 C43 -18.0(10)
C66' N4 C44 C43 149.4(14)
C66 N4 C44 C43 153.5(13)
C53 C43 C44 N5 82.8(7)
C42 C43 C44 N5 -157.3(6)
C46 C43 C44 N5 -33.3(7)
C53 C43 C44 N4 -155.4(6)
C42 C43 C44 N4 -35.5(8)
C46 C43 C44 N4 88.5(6)
C44 N5 C45 C50 158.5(8)
C62 N5 C45 C50 5.2(12)
C44 N5 C45 C46 -21.5(8)
C62 N5 C45 C46 -174.8(7)
N5 C45 C46 C47 179.0(6)
C50 C45 C46 C47 -1.0(10)
N5 C45 C46 C43 -2.0(7)
C50 C45 C46 C43 178.0(6)
C53 C43 C46 C47 85.3(9)
C44 C43 C46 C47 -159.2(8)
C42 C43 C46 C47 -40.9(10)
C53 C43 C46 C45 -93.3(6)
C44 C43 C46 C45 22.2(7)
C42 C43 C46 C45 140.5(5)
C45 C46 C47 C48 -1.0(9)
C43 C46 C47 C48 -179.5(6)
C45 C46 C47 Br2 179.7(4)
C43 C46 C47 Br2 1.2(11)
C46 C47 C48 C49 3.7(10)
Br2 C47 C48 C49 -176.9(6)
C47 C48 C49 C50 -4.5(12)
C48 C49 C50 C45 2.6(12)
N5 C45 C50 C49 -179.8(7)
C46 C45 C50 C49 0.1(11)
C52 N6 C51 O5 167.4(6)
C54 N6 C51 O5 1.4(9)
C52 N6 C51 C42 -22.0(9)
C54 N6 C51 C42 172.0(5)
C41 C42 C51 O5 -41.9(8)
C43 C42 C51 O5 -163.4(5)
C63 C42 C51 O5 77.6(6)
C41 C42 C51 N6 147.1(5)
C43 C42 C51 N6 25.6(8)
C63 C42 C51 N6 -93.4(6)
C51 N6 C52 C53 36.4(8)
C54 N6 C52 C53 -157.5(6)
N6 C52 C53 C43 -53.9(7)
C44 C43 C53 C52 178.0(6)
C42 C43 C53 C52 57.8(7)
C46 C43 C53 C52 -73.0(7)
C51 N6 C54 C55 99.1(7)
C52 N6 C54 C55 -67.7(8)
C51 N6 C54 C61 -137.4(6)
C52 N6 C54 C61 55.8(8)
N6 C54 C55 C56 -92.6(6)
C61 C54 C55 C56 143.4(5)
N6 C54 C55 C60 80.9(6)
C61 C54 C55 C60 -43.1(7)
C60 C55 C56 C57 0.0
C54 C55 C56 C57 173.7(5)
C55 C56 C57 C58 0.0
C56 C57 C58 C59 0.0
C57 C58 C59 C60 0.0
C58 C59 C60 C55 0.0
C56 C55 C60 C59 0.0
C54 C55 C60 C59 -173.2(5)
N6 C54 C61 O6 56.0(7)
C55 C54 C61 O6 179.7(6)
C41 C42 C63 C64 41.0(7)
C51 C42 C63 C64 -83.3(6)
C43 C42 C63 C64 155.5(5)
C42 C63 C64 C65 -135.3(7)
C67 O8 C66 O7 11(4)
C67 O8 C66 N4 -170.7(13)
C36 N4 C66 O7 174(2)
C66' N4 C66 O7 -176(5)
C44 N4 C66 O7 7(4)
C36 N4 C66 O8 -5(4)
C66' N4 C66 O8 5.9(13)
C44 N4 C66 O8 -170.8(15)
C67' C69 C67 O8 78.1(15)
C67' C69 C67 C68 -49.0(12)
C67' C69 C67 C70 -178.0(18)
C66 O8 C67 C69 -74(2)
C66 O8 C67 C68 55(2)
C66 O8 C67 C70 -177.0(19)
C67' C68 C67 C69 49.2(12)
C67' C68 C67 O8 -75.9(16)
C67' C68 C67 C70 167(2)
C67' O8' C66' O7' 2(3)
C67' O8' C66' N4 177.0(14)
C36 N4 C66' O7' -14(2)
C44 N4 C66' O7' 177.3(16)
C66 N4 C66' O7' 172(3)
C36 N4 C66' O8' 173.0(11)
C44 N4 C66' O8' 4(2)
C66 N4 C66' O8' -1(2)
C66' O8' C67' C69 68(2)
C66' O8' C67' C70' 174.1(16)
C66' O8' C67' C68 -63(2)
C67 C69 C67' O8' -80.1(16)
C67 C69 C67' C70' 169.1(16)
C67 C69 C67' C68 48.6(12)
C67 C68 C67' O8' 82.4(16)
C67 C68 C67' C69 -47.4(12)
C67 C68 C67' C70' -159.4(18)
